data_7160974
loop_
_publ_author_name
'Wu, Zhengping'
'Fan, Renhua'
'He, Qiuqin'

_publ_section_title
;
 Synthesis of 4-amino-7-oxyindoles <i>via</i> dearomatization of
 4-alkyl-2-alkynylanilines and dual fragment incorporation with
 <i>O</i>-benzoylhydroxylamines.
;
_journal_issue 5
_journal_name_full 'Organic &amp; biomolecular chemistry'
_journal_page_first 989
_journal_page_last 994
_journal_paper_doi 10.1039/d5ob01832c
_journal_volume 24
_journal_year 2026
_chemical_formula_moiety 'C44 H33 Cl2 N3 O5 S2, C4 H10 O'
_chemical_formula_sum 'C48 H43 Cl2 N3 O6 S2'
_chemical_formula_weight 892.87
_space_group_crystal_system orthorhombic
_space_group_IT_number 61
_space_group_name_Hall '-P 2ac 2ab'
_space_group_name_H-M_alt 'P b c a'
_atom_sites_solution_hydrogens geom
_audit_creation_date 2024-11-29
_audit_creation_method
;
Olex2 1.2-beta
(compiled 2015.09.30 svn.r3233 for OlexSys, GUI svn.r5103)
;
_audit_update_record
;
2025-11-05 deposited with the CCDC.	2026-01-06 downloaded from the CCDC.
;
_cell_angle_alpha 90
_cell_angle_beta 90
_cell_angle_gamma 90
_cell_formula_units_Z 8
_cell_length_a 16.2681(6)
_cell_length_b 15.8022(6)
_cell_length_c 34.5237(12)
_cell_measurement_reflns_used 8888
_cell_measurement_temperature 173(2)
_cell_measurement_theta_max 54.03
_cell_measurement_theta_min 3.16
_cell_volume 8875.1(6)
_computing_molecular_graphics 'Olex2 (Dolomanov et al., 2009)'
_computing_publication_material 'Olex2 (Dolomanov et al., 2009)'
_computing_structure_refinement 'ShelXL (Sheldrick, 2015)'
_computing_structure_solution 'ShelXT (Sheldrick, 2015)'
_diffrn_ambient_temperature 173.0
_diffrn_measured_fraction_theta_full 0.998
_diffrn_measured_fraction_theta_max 0.998
_diffrn_measurement_device_type 'Bruker APEX-II CCD'
_diffrn_measurement_method '\f and \w scans'
_diffrn_radiation_type GaK\a
_diffrn_radiation_wavelength 1.34139
_diffrn_reflns_av_R_equivalents 0.0801
_diffrn_reflns_av_unetI/netI 0.0304
_diffrn_reflns_Laue_measured_fraction_full 0.998
_diffrn_reflns_Laue_measured_fraction_max 0.998
_diffrn_reflns_limit_h_max 19
_diffrn_reflns_limit_h_min -18
_diffrn_reflns_limit_k_max 18
_diffrn_reflns_limit_k_min -18
_diffrn_reflns_limit_l_max 41
_diffrn_reflns_limit_l_min -40
_diffrn_reflns_number 115884
_diffrn_reflns_point_group_measured_fraction_full 0.998
_diffrn_reflns_point_group_measured_fraction_max 0.998
_diffrn_reflns_theta_full 53.101
_diffrn_reflns_theta_max 53.101
_diffrn_reflns_theta_min 3.248
_exptl_absorpt_coefficient_mu 1.708
_exptl_absorpt_correction_T_max 0.7505
_exptl_absorpt_correction_T_min 0.6123
_exptl_absorpt_correction_type multi-scan
_exptl_absorpt_process_details
;
SADABS-2016/2 (Bruker,2016/2) was used for absorption correction.
wR2(int) was 0.1418 before and 0.0643 after correction.
The Ratio of minimum to maximum transmission is 0.8159.
The \l/2 correction factor is Not present.
;
_exptl_crystal_colour colourless
_exptl_crystal_density_diffrn 1.336
_exptl_crystal_description block
_exptl_crystal_F_000 3728
_exptl_crystal_size_max 0.20
_exptl_crystal_size_mid 0.20
_exptl_crystal_size_min 0.10
_refine_diff_density_max 0.540
_refine_diff_density_min -0.392
_refine_diff_density_rms 0.055
_refine_ls_extinction_coef 0.00032(4)
_refine_ls_extinction_expression Fc^*^=kFc[1+0.001xFc^2^\l^3^/sin(2\q)]^-1/4^
_refine_ls_extinction_method 'SHELXL-2019/2 (Sheldrick 2019)'
_refine_ls_goodness_of_fit_ref 1.024
_refine_ls_hydrogen_treatment constr
_refine_ls_matrix_type full
_refine_ls_number_parameters 576
_refine_ls_number_reflns 7864
_refine_ls_number_restraints 35
_refine_ls_restrained_S_all 1.063
_refine_ls_R_factor_all 0.0653
_refine_ls_R_factor_gt 0.0472
_refine_ls_shift/su_max 0.001
_refine_ls_shift/su_mean 0.000
_refine_ls_structure_factor_coef Fsqd
_refine_ls_weighting_details 'w=1/[\s^2^(Fo^2^)+(0.0670P)^2^+7.1654P] where P=(Fo^2^+2Fc^2^)/3'
_refine_ls_weighting_scheme calc
_refine_ls_wR_factor_gt 0.1233
_refine_ls_wR_factor_ref 0.1347
_reflns_Friedel_coverage 0.000
_reflns_number_gt 6036
_reflns_number_total 7864
_reflns_threshold_expression 'I > 2\s(I)'
_cod_data_source_file d5ob01832c2.cif
_cod_data_source_block ga_241128a_a
_cod_database_code 7160974
_shelx_space_group_comment
;
The symmetry employed for this shelxl refinement is uniquely defined
by the following loop, which should always be used as a source of
symmetry information in preference to the above space-group names.
They are only intended as comments.
;
_shelx_estimated_absorpt_t_max 0.848
_shelx_estimated_absorpt_t_min 0.726
_olex2_refinement_description
;
1. Fixed Uiso
 At 1.2 times of:
  All C(H) groups, All C(H,H) groups
 At 1.5 times of:
  All C(H,H,H) groups
2. Restrained distances
 C47'-O6
 1.42 with sigma of 0.01
 C47-C48 = C47'-C48'
 1.52 with sigma of 0.01
 C46-C47 = C46-C47'
 2.4 with sigma of 0.01
3. Uiso/Uaniso restraints and constraints
C47 \\sim C47': within 2A with sigma of 0.02 and sigma for terminal atoms of
0.05
Uanis(C47) \\sim Ueq, Uanis(C47') \\sim Ueq, Uanis(C48) \\sim Ueq, Uanis(C48')
\\sim Ueq: with sigma of 0.006 and sigma for terminal atoms of 0.012
4. Others
 Sof(C48')=Sof(H48D)=Sof(H48E)=Sof(H48F)=Sof(C47')=Sof(H47C)=Sof(H47D)=1-FVAR(1)
 Sof(C47)=Sof(H47A)=Sof(H47B)=Sof(C48)=Sof(H48A)=Sof(H48B)=Sof(H48C)=FVAR(1)
5.a Secondary CH2 refined with riding coordinates:
 C46(H46A,H46B), C47(H47A,H47B), C47'(H47C,H47D)
5.b Me refined with riding coordinates:
 C36(H36A,H36B,H36C)
5.c Aromatic/amide H refined with riding coordinates:
 C3(H3), C7(H7), C10(H10), C12(H12), C13(H13), C14(H14), C16(H16), C17(H17),
 C21(H21), C24(H24), C26(H26), C27(H27), C28(H28), C30(H30), C31(H31), C33(H33),
  C34(H34), C38(H38), C39(H39), C41(H41), C42(H42)
5.d Idealised Me refined as rotating group:
 C35(H35A,H35B,H35C), C43(H43A,H43B,H43C), C44(H44A,H44B,H44C), C45(H45A,H45B,
 H45C), C48(H48A,H48B,H48C), C48'(H48D,H48E,H48F)
;
_shelx_shelxl_version_number 2019/2
_olex2_submission_special_instructions 'No special instructions were received'

loop_
_space_group_symop_operation_xyz
'x, y, z'
'-x+1/2, -y, z+1/2'
'-x, y+1/2, -z+1/2'
'x+1/2, -y+1/2, -z'
'-x, -y, -z'
'x-1/2, y, -z-1/2'
'x, -y-1/2, z-1/2'
'-x-1/2, y-1/2, z'

loop_
_atom_site_label
_atom_site_type_symbol
_atom_site_fract_x
_atom_site_fract_y
_atom_site_fract_z
_atom_site_U_iso_or_equiv
_atom_site_adp_type
_atom_site_occupancy
_atom_site_site_symmetry_order
_atom_site_calc_flag
_atom_site_refinement_flags_posn
_atom_site_refinement_flags_adp
_atom_site_refinement_flags_occupancy
_atom_site_disorder_assembly
_atom_site_disorder_group
S1 S 0.15446(4) 0.52900(3) 0.20378(2) 0.03313(17) Uani 1 1 d . . . . .
S2 S 0.21284(4) 0.68198(4) 0.44780(2) 0.03867(18) Uani 1 1 d . . . . .
Cl1 Cl 0.21056(6) 0.44437(8) 0.04877(2) 0.0846(3) Uani 1 1 d . . . . .
Cl2 Cl -0.12435(5) 0.61619(6) 0.48157(3) 0.0692(3) Uani 1 1 d . . . . .
N1 N 0.24952(12) 0.58693(12) 0.27829(6) 0.0322(4) Uani 1 1 d . . . . .
N2 N 0.22839(12) 0.45562(11) 0.21550(6) 0.0297(4) Uani 1 1 d . . . . .
N3 N 0.16852(13) 0.67665(12) 0.40335(6) 0.0351(5) Uani 1 1 d . . . . .
O1 O 0.41679(13) 0.29143(11) 0.27920(6) 0.0537(5) Uani 1 1 d . . . . .
O2 O 0.19387(11) 0.60856(10) 0.19891(5) 0.0399(4) Uani 1 1 d . . . . .
O3 O 0.11103(11) 0.49254(11) 0.17225(5) 0.0443(5) Uani 1 1 d . . . . .
O4 O 0.15189(12) 0.65736(13) 0.47495(5) 0.0500(5) Uani 1 1 d . . . . .
O5 O 0.24951(14) 0.76394(11) 0.45008(5) 0.0503(5) Uani 1 1 d . . . . .
C1 C 0.27445(14) 0.45188(13) 0.24971(7) 0.0288(5) Uani 1 1 d . . . . .
C2 C 0.28432(14) 0.51409(14) 0.28064(7) 0.0292(5) Uani 1 1 d . . . . .
C3 C 0.33798(15) 0.48746(14) 0.31267(7) 0.0336(5) Uani 1 1 d . . . . .
H3 H 0.343832 0.525092 0.333954 0.040 Uiso 1 1 calc R . . . .
C4 C 0.37926(15) 0.41414(14) 0.31413(7) 0.0343(6) Uani 1 1 d . . . . .
C5 C 0.37342(15) 0.35425(14) 0.28092(8) 0.0354(6) Uani 1 1 d . . . . .
C6 C 0.31551(15) 0.37619(13) 0.25028(7) 0.0320(5) Uani 1 1 d . . . . .
C7 C 0.29558(15) 0.33134(14) 0.21615(7) 0.0354(6) Uani 1 1 d . . . . .
H7 H 0.315924 0.277092 0.209166 0.043 Uiso 1 1 calc R . . . .
C8 C 0.24243(15) 0.37889(14) 0.19501(7) 0.0310(5) Uani 1 1 d . . . . .
C9 C 0.21043(15) 0.35632(15) 0.15630(7) 0.0353(6) Uani 1 1 d . . . . .
C10 C 0.22234(16) 0.40707(17) 0.12432(8) 0.0420(6) Uani 1 1 d . . . . .
H10 H 0.248506 0.460504 0.126960 0.050 Uiso 1 1 calc R . . . .
C11 C 0.19600(18) 0.3797(2) 0.08846(8) 0.0495(7) Uani 1 1 d . . . . .
C12 C 0.1591(2) 0.3025(2) 0.08371(9) 0.0634(9) Uani 1 1 d . . . . .
H12 H 0.140756 0.284786 0.058881 0.076 Uiso 1 1 calc R . . . .
C13 C 0.1492(3) 0.2514(2) 0.11525(11) 0.0751(11) Uani 1 1 d . . . . .
H13 H 0.124794 0.197260 0.112186 0.090 Uiso 1 1 calc R . . . .
C14 C 0.1743(2) 0.27759(17) 0.15162(9) 0.0552(8) Uani 1 1 d . . . . .
H14 H 0.166851 0.241574 0.173368 0.066 Uiso 1 1 calc R . . . .
C15 C 0.21930(15) 0.70108(14) 0.37155(7) 0.0320(5) Uani 1 1 d . . . . .
C16 C 0.26516(16) 0.77417(14) 0.36607(8) 0.0378(6) Uani 1 1 d . . . . .
H16 H 0.267466 0.817291 0.385210 0.045 Uiso 1 1 calc R . . . .
C17 C 0.30730(16) 0.78132(15) 0.33149(8) 0.0389(6) Uani 1 1 d . . . . .
H17 H 0.338973 0.830901 0.327080 0.047 Uiso 1 1 calc R . . . .
C18 C 0.30567(15) 0.71919(14) 0.30263(7) 0.0345(6) Uani 1 1 d . . . . .
C19 C 0.25776(15) 0.64720(13) 0.30843(7) 0.0306(5) Uani 1 1 d . . . . .
C20 C 0.21398(15) 0.63856(14) 0.34295(7) 0.0310(5) Uani 1 1 d . . . . .
C21 C 0.15819(15) 0.57507(15) 0.35681(7) 0.0344(6) Uani 1 1 d . . . . .
H21 H 0.142805 0.525322 0.343172 0.041 Uiso 1 1 calc R . . . .
C22 C 0.13116(15) 0.59725(15) 0.39221(7) 0.0361(6) Uani 1 1 d . . . . .
C23 C 0.06718(16) 0.55491(17) 0.41503(8) 0.0414(6) Uani 1 1 d . . . . .
C24 C 0.00871(16) 0.60099(18) 0.43561(8) 0.0446(7) Uani 1 1 d . . . . .
H24 H 0.011040 0.661044 0.436228 0.054 Uiso 1 1 calc R . . . .
C25 C -0.05283(17) 0.5582(2) 0.45514(9) 0.0511(7) Uani 1 1 d . . . . .
C26 C -0.0584(2) 0.4711(2) 0.45450(10) 0.0602(9) Uani 1 1 d . . . . .
H26 H -0.101210 0.442930 0.468108 0.072 Uiso 1 1 calc R . . . .
C27 C -0.0009(2) 0.4254(2) 0.43379(10) 0.0589(8) Uani 1 1 d . . . . .
H27 H -0.004393 0.365404 0.432898 0.071 Uiso 1 1 calc R . . . .
C28 C 0.06188(18) 0.46681(18) 0.41428(9) 0.0489(7) Uani 1 1 d . . . . .
H28 H 0.101546 0.434937 0.400311 0.059 Uiso 1 1 calc R . . . .
C29 C 0.08913(15) 0.52857(14) 0.24414(7) 0.0324(5) Uani 1 1 d . . . . .
C30 C 0.06779(15) 0.60403(14) 0.26163(7) 0.0356(6) Uani 1 1 d . . . . .
H30 H 0.092731 0.655616 0.253788 0.043 Uiso 1 1 calc R . . . .
C31 C 0.00956(15) 0.60314(15) 0.29072(8) 0.0375(6) Uani 1 1 d . . . . .
H31 H -0.006067 0.654947 0.302580 0.045 Uiso 1 1 calc R . . . .
C32 C -0.02668(15) 0.52831(16) 0.30302(8) 0.0385(6) Uani 1 1 d . . . . .
C33 C -0.00338(17) 0.45316(15) 0.28486(8) 0.0423(6) Uani 1 1 d . . . . .
H33 H -0.026774 0.401218 0.293250 0.051 Uiso 1 1 calc R . . . .
C34 C 0.05271(16) 0.45271(15) 0.25509(8) 0.0402(6) Uani 1 1 d . . . . .
H34 H 0.066335 0.401451 0.242230 0.048 Uiso 1 1 calc R . . . .
C35 C -0.08955(17) 0.52820(19) 0.33472(9) 0.0508(7) Uani 1 1 d . . . . .
H35A H -0.065956 0.553713 0.358082 0.076 Uiso 1 1 calc GR . . . .
H35B H -0.106188 0.469857 0.340303 0.076 Uiso 1 1 calc GR . . . .
H35C H -0.137643 0.560960 0.326512 0.076 Uiso 1 1 calc GR . . . .
C36 C 0.43383(18) 0.38924(16) 0.34699(8) 0.0441(7) Uani 1 1 d . . . . .
H36A H 0.457476 0.333320 0.341852 0.066 Uiso 1 1 calc R . . . .
H36B H 0.478146 0.430833 0.349709 0.066 Uiso 1 1 calc R . . . .
H36C H 0.401691 0.387237 0.370984 0.066 Uiso 1 1 calc R . . . .
C37 C 0.28988(15) 0.60490(15) 0.44668(7) 0.0342(5) Uani 1 1 d . . . . .
C38 C 0.26922(17) 0.52177(16) 0.45449(8) 0.0411(6) Uani 1 1 d . . . . .
H38 H 0.213732 0.506674 0.459562 0.049 Uiso 1 1 calc R . . . .
C39 C 0.33019(19) 0.46089(17) 0.45482(9) 0.0497(7) Uani 1 1 d . . . . .
H39 H 0.316013 0.403861 0.460398 0.060 Uiso 1 1 calc R . . . .
C40 C 0.4108(2) 0.4809(2) 0.44729(9) 0.0532(8) Uani 1 1 d . . . . .
C41 C 0.42948(19) 0.5635(2) 0.43867(10) 0.0620(9) Uani 1 1 d . . . . .
H41 H 0.484857 0.577887 0.432954 0.074 Uiso 1 1 calc R . . . .
C42 C 0.37014(18) 0.62661(19) 0.43804(9) 0.0516(7) Uani 1 1 d . . . . .
H42 H 0.384346 0.683327 0.431832 0.062 Uiso 1 1 calc R . . . .
C43 C 0.4774(3) 0.4139(3) 0.44926(12) 0.0853(13) Uani 1 1 d . . . . .
H43A H 0.504434 0.416382 0.474593 0.128 Uiso 1 1 calc GR . . . .
H43B H 0.517954 0.424199 0.428818 0.128 Uiso 1 1 calc GR . . . .
H43C H 0.452763 0.357855 0.445640 0.128 Uiso 1 1 calc GR . . . .
C44 C 0.35643(18) 0.72695(18) 0.26657(8) 0.0470(7) Uani 1 1 d . . . . .
H44A H 0.369689 0.786616 0.262016 0.071 Uiso 1 1 calc GR . . . .
H44B H 0.325390 0.704712 0.244477 0.071 Uiso 1 1 calc GR . . . .
H44C H 0.407398 0.694580 0.269655 0.071 Uiso 1 1 calc GR . . . .
O6 O 0.55641(16) 0.71693(16) 0.40930(7) 0.0755(7) Uani 1 1 d D . . . .
C45 C 0.5181(3) 0.7129(4) 0.34533(14) 0.122(2) Uani 1 1 d . . . . .
H45A H 0.494963 0.656973 0.350968 0.183 Uiso 1 1 calc GR . . . .
H45B H 0.538249 0.714124 0.318588 0.183 Uiso 1 1 calc GR . . . .
H45C H 0.475456 0.756106 0.348655 0.183 Uiso 1 1 calc GR . . . .
C46 C 0.5832(3) 0.7293(4) 0.37072(14) 0.1159(17) Uani 1 1 d D . . . .
H46A H 0.602366 0.788284 0.367311 0.139 Uiso 1 1 calc R . . . .
H46B H 0.629646 0.690849 0.364969 0.139 Uiso 1 1 calc R . . . .
C47 C 0.6115(6) 0.7373(5) 0.4406(2) 0.071(3) Uani 0.477(11) 1 d D U P A 1
H47A H 0.578693 0.754507 0.463410 0.085 Uiso 0.477(11) 1 calc R . P A 1
H47B H 0.645787 0.786217 0.432847 0.085 Uiso 0.477(11) 1 calc R . P A 1
C48 C 0.6657(6) 0.6672(6) 0.4517(3) 0.079(3) Uani 0.477(11) 1 d D U P A 1
H48A H 0.701026 0.652108 0.429816 0.119 Uiso 0.477(11) 1 calc GR . P A 1
H48B H 0.632303 0.618097 0.459103 0.119 Uiso 0.477(11) 1 calc GR . P A 1
H48C H 0.699814 0.684455 0.473738 0.119 Uiso 0.477(11) 1 calc GR . P A 1
C48' C 0.6158(10) 0.6844(9) 0.4684(3) 0.147(6) Uani 0.523(11) 1 d D U P A 2
H48D H 0.563239 0.711173 0.474970 0.220 Uiso 0.523(11) 1 calc GR . P A 2
H48E H 0.658296 0.703826 0.486419 0.220 Uiso 0.523(11) 1 calc GR . P A 2
H48F H 0.610227 0.622786 0.470302 0.220 Uiso 0.523(11) 1 calc GR . P A 2
C47' C 0.6390(5) 0.7075(9) 0.4287(3) 0.116(4) Uani 0.523(11) 1 d D U P A 2
H47C H 0.672063 0.662385 0.416346 0.139 Uiso 0.523(11) 1 calc R . P A 2
H47D H 0.670237 0.761204 0.428150 0.139 Uiso 0.523(11) 1 calc R . P A 2

loop_
_atom_site_aniso_label
_atom_site_aniso_U_11
_atom_site_aniso_U_22
_atom_site_aniso_U_33
_atom_site_aniso_U_23
_atom_site_aniso_U_13
_atom_site_aniso_U_12
S1 0.0365(3) 0.0303(3) 0.0326(3) -0.0009(2) -0.0042(3) 0.0034(2)
S2 0.0453(4) 0.0386(3) 0.0321(4) -0.0071(3) 0.0005(3) 0.0031(3)
Cl1 0.0716(6) 0.1433(9) 0.0389(5) 0.0252(5) 0.0005(4) -0.0137(6)
Cl2 0.0490(4) 0.0911(6) 0.0675(6) 0.0265(4) 0.0181(4) 0.0106(4)
N1 0.0355(11) 0.0306(10) 0.0305(11) -0.0032(8) -0.0022(9) 0.0008(8)
N2 0.0323(11) 0.0280(9) 0.0289(11) -0.0034(8) -0.0012(9) 0.0010(8)
N3 0.0395(12) 0.0341(10) 0.0316(12) -0.0029(8) 0.0006(9) 0.0021(9)
O1 0.0654(13) 0.0319(9) 0.0639(13) -0.0089(9) -0.0255(11) 0.0156(9)
O2 0.0511(11) 0.0316(8) 0.0369(10) 0.0054(7) -0.0002(8) 0.0014(8)
O3 0.0453(11) 0.0474(10) 0.0401(11) -0.0119(8) -0.0142(9) 0.0089(8)
O4 0.0483(11) 0.0685(12) 0.0332(10) -0.0068(9) 0.0088(9) 0.0021(10)
O5 0.0706(13) 0.0356(9) 0.0446(11) -0.0127(8) -0.0071(10) -0.0010(9)
C1 0.0288(12) 0.0288(11) 0.0287(12) -0.0002(9) -0.0016(10) -0.0017(9)
C2 0.0304(12) 0.0290(11) 0.0282(13) -0.0008(9) 0.0006(10) -0.0035(10)
C3 0.0382(14) 0.0315(12) 0.0312(13) -0.0034(10) -0.0035(11) 0.0005(10)
C4 0.0363(14) 0.0321(12) 0.0346(14) 0.0020(10) -0.0052(11) -0.0028(10)
C5 0.0391(14) 0.0252(11) 0.0419(15) 0.0009(10) -0.0064(12) -0.0013(10)
C6 0.0345(13) 0.0255(11) 0.0362(14) -0.0018(10) -0.0016(11) -0.0017(10)
C7 0.0392(14) 0.0267(11) 0.0404(15) -0.0063(10) -0.0027(12) 0.0010(10)
C8 0.0336(13) 0.0271(11) 0.0322(13) -0.0041(9) 0.0011(11) -0.0032(10)
C9 0.0371(14) 0.0346(12) 0.0342(14) -0.0066(10) -0.0022(11) 0.0033(10)
C10 0.0370(14) 0.0509(15) 0.0382(15) -0.0026(12) -0.0001(12) -0.0013(12)
C11 0.0445(16) 0.0714(19) 0.0327(15) -0.0021(13) 0.0018(13) 0.0127(14)
C12 0.084(2) 0.0618(19) 0.0441(19) -0.0229(15) -0.0218(17) 0.0163(18)
C13 0.118(3) 0.0406(16) 0.067(2) -0.0114(16) -0.041(2) -0.0077(18)
C14 0.081(2) 0.0380(14) 0.0464(18) -0.0040(12) -0.0196(16) -0.0084(14)
C15 0.0347(13) 0.0293(11) 0.0321(14) -0.0019(9) -0.0028(11) 0.0043(10)
C16 0.0453(15) 0.0270(11) 0.0412(15) -0.0068(10) -0.0016(12) 0.0024(11)
C17 0.0441(15) 0.0275(12) 0.0451(16) 0.0006(10) 0.0003(13) -0.0026(11)
C18 0.0362(14) 0.0299(11) 0.0375(14) 0.0016(10) 0.0000(11) 0.0028(10)
C19 0.0330(13) 0.0261(11) 0.0328(13) -0.0024(9) -0.0048(11) 0.0047(9)
C20 0.0317(13) 0.0280(11) 0.0332(13) -0.0007(9) -0.0029(11) 0.0032(9)
C21 0.0379(14) 0.0309(12) 0.0344(14) -0.0019(10) -0.0045(11) -0.0016(10)
C22 0.0353(14) 0.0360(12) 0.0369(15) 0.0026(11) -0.0031(11) -0.0008(10)
C23 0.0374(14) 0.0488(15) 0.0381(15) 0.0056(11) -0.0045(12) -0.0037(12)
C24 0.0383(15) 0.0532(15) 0.0423(16) 0.0105(12) -0.0019(13) -0.0006(13)
C25 0.0374(15) 0.072(2) 0.0438(17) 0.0176(14) 0.0006(13) 0.0011(14)
C26 0.0471(18) 0.076(2) 0.058(2) 0.0263(17) -0.0001(16) -0.0112(16)
C27 0.0567(19) 0.0563(17) 0.064(2) 0.0178(16) -0.0088(17) -0.0115(16)
C28 0.0455(16) 0.0502(16) 0.0509(18) 0.0067(13) -0.0041(14) -0.0051(13)
C29 0.0299(12) 0.0293(11) 0.0379(14) -0.0004(10) -0.0033(11) 0.0028(10)
C30 0.0355(13) 0.0276(11) 0.0435(15) -0.0020(10) -0.0029(12) 0.0009(10)
C31 0.0342(14) 0.0332(12) 0.0450(16) -0.0062(11) -0.0008(12) 0.0042(11)
C32 0.0279(13) 0.0431(14) 0.0444(16) -0.0018(12) -0.0036(11) -0.0007(10)
C33 0.0380(14) 0.0341(13) 0.0548(18) 0.0047(12) -0.0007(13) -0.0054(11)
C34 0.0421(15) 0.0276(11) 0.0509(17) -0.0043(11) 0.0011(13) 0.0003(11)
C35 0.0395(15) 0.0629(18) 0.0501(18) -0.0028(14) 0.0048(14) -0.0040(14)
C36 0.0502(16) 0.0405(14) 0.0416(16) 0.0008(12) -0.0140(13) 0.0033(12)
C37 0.0375(14) 0.0357(12) 0.0294(13) -0.0022(10) -0.0018(11) -0.0023(11)
C38 0.0444(15) 0.0409(14) 0.0380(15) -0.0001(11) -0.0055(12) -0.0068(12)
C39 0.063(2) 0.0376(14) 0.0482(18) -0.0004(12) -0.0179(15) 0.0006(13)
C40 0.0554(19) 0.0580(18) 0.0461(18) -0.0053(14) -0.0132(15) 0.0158(15)
C41 0.0361(16) 0.078(2) 0.072(2) 0.0066(18) 0.0023(16) 0.0009(15)
C42 0.0427(16) 0.0476(15) 0.065(2) 0.0085(14) -0.0013(15) -0.0062(13)
C43 0.079(3) 0.097(3) 0.080(3) -0.013(2) -0.022(2) 0.044(2)
C44 0.0524(17) 0.0463(15) 0.0425(16) 0.0015(12) 0.0090(14) -0.0058(13)
O6 0.0846(18) 0.0795(16) 0.0624(16) 0.0160(12) -0.0167(14) -0.0170(13)
C45 0.066(3) 0.209(6) 0.090(3) -0.020(4) -0.018(3) 0.046(3)
C46 0.116(4) 0.117(4) 0.115(4) -0.013(3) 0.023(4) 0.010(3)
C47 0.067(4) 0.065(4) 0.080(5) -0.003(3) -0.016(4) -0.007(3)
C48 0.074(6) 0.095(6) 0.069(6) 0.030(5) -0.022(4) -0.011(5)
C48' 0.177(10) 0.132(9) 0.131(9) -0.020(7) -0.078(8) -0.018(8)
C47' 0.091(5) 0.102(6) 0.154(6) 0.009(5) 0.010(5) 0.006(4)

loop_
_atom_type_symbol
_atom_type_description
_atom_type_scat_dispersion_real
_atom_type_scat_dispersion_imag
_atom_type_scat_source
C C 0.0150 0.0070 'International Tables Vol C Tables 4.2.6.8 and 6.1.1.4'
H H 0.0000 0.0000 'International Tables Vol C Tables 4.2.6.8 and 6.1.1.4'
Cl Cl 0.3290 0.5400 'International Tables Vol C Tables 4.2.6.8 and 6.1.1.4'
N N 0.0250 0.0140 'International Tables Vol C Tables 4.2.6.8 and 6.1.1.4'
O O 0.0410 0.0250 'International Tables Vol C Tables 4.2.6.8 and 6.1.1.4'
S S 0.2920 0.4250 'International Tables Vol C Tables 4.2.6.8 and 6.1.1.4'

loop_
_geom_angle_atom_site_label_1
_geom_angle_atom_site_label_2
_geom_angle_atom_site_label_3
_geom_angle
_geom_angle_site_symmetry_1
_geom_angle_site_symmetry_3
_geom_angle_publ_flag
N2 S1 C29 103.58(10) . . ?
O2 S1 N2 107.99(10) . . ?
O2 S1 C29 111.78(11) . . ?
O3 S1 N2 104.77(10) . . ?
O3 S1 O2 119.51(11) . . ?
O3 S1 C29 107.84(12) . . ?
N3 S2 C37 104.47(11) . . ?
O4 S2 N3 106.67(11) . . ?
O4 S2 O5 120.29(12) . . ?
O4 S2 C37 108.94(12) . . ?
O5 S2 N3 105.79(11) . . ?
O5 S2 C37 109.49(12) . . ?
C2 N1 C19 120.9(2) . . ?
C1 N2 S1 126.97(15) . . ?
C1 N2 C8 107.32(18) . . ?
C8 N2 S1 124.78(16) . . ?
C15 N3 S2 115.86(16) . . ?
C15 N3 C22 105.87(19) . . ?
C22 N3 S2 117.51(16) . . ?
N2 C1 C2 130.3(2) . . ?
C6 C1 N2 108.1(2) . . ?
C6 C1 C2 121.6(2) . . ?
N1 C2 C1 120.6(2) . . ?
N1 C2 C3 124.4(2) . . ?
C1 C2 C3 115.0(2) . . ?
C2 C3 H3 117.5 . . ?
C4 C3 C2 125.0(2) . . ?
C4 C3 H3 117.5 . . ?
C3 C4 C5 119.2(2) . . ?
C3 C4 C36 123.7(2) . . ?
C5 C4 C36 117.1(2) . . ?
O1 C5 C4 121.2(2) . . ?
O1 C5 C6 122.1(2) . . ?
C6 C5 C4 116.6(2) . . ?
C1 C6 C5 122.2(2) . . ?
C1 C6 C7 108.3(2) . . ?
C7 C6 C5 129.3(2) . . ?
C6 C7 H7 125.8 . . ?
C8 C7 C6 108.5(2) . . ?
C8 C7 H7 125.8 . . ?
N2 C8 C9 126.8(2) . . ?
C7 C8 N2 107.9(2) . . ?
C7 C8 C9 125.2(2) . . ?
C10 C9 C8 122.3(2) . . ?
C10 C9 C14 119.3(2) . . ?
C14 C9 C8 118.1(2) . . ?
C9 C10 H10 120.2 . . ?
C9 C10 C11 119.5(3) . . ?
C11 C10 H10 120.2 . . ?
C10 C11 Cl1 119.0(2) . . ?
C12 C11 Cl1 119.5(2) . . ?
C12 C11 C10 121.5(3) . . ?
C11 C12 H12 120.6 . . ?
C13 C12 C11 118.9(3) . . ?
C13 C12 H12 120.6 . . ?
C12 C13 H13 119.6 . . ?
C12 C13 C14 120.8(3) . . ?
C14 C13 H13 119.6 . . ?
C9 C14 H14 120.0 . . ?
C13 C14 C9 119.9(3) . . ?
C13 C14 H14 120.0 . . ?
C16 C15 N3 129.9(2) . . ?
C16 C15 C20 121.6(2) . . ?
C20 C15 N3 108.4(2) . . ?
C15 C16 H16 121.5 . . ?
C17 C16 C15 116.9(2) . . ?
C17 C16 H16 121.5 . . ?
C16 C17 H17 118.4 . . ?
C16 C17 C18 123.3(2) . . ?
C18 C17 H17 118.4 . . ?
C17 C18 C44 121.6(2) . . ?
C19 C18 C17 118.8(2) . . ?
C19 C18 C44 119.6(2) . . ?
C18 C19 N1 119.7(2) . . ?
C18 C19 C20 119.2(2) . . ?
C20 C19 N1 120.9(2) . . ?
C15 C20 C21 107.3(2) . . ?
C19 C20 C15 120.1(2) . . ?
C19 C20 C21 132.5(2) . . ?
C20 C21 H21 125.4 . . ?
C22 C21 C20 109.1(2) . . ?
C22 C21 H21 125.4 . . ?
N3 C22 C23 123.4(2) . . ?
C21 C22 N3 109.3(2) . . ?
C21 C22 C23 126.9(2) . . ?
C24 C23 C22 121.3(2) . . ?
C24 C23 C28 119.3(3) . . ?
C28 C23 C22 119.3(3) . . ?
C23 C24 H24 120.4 . . ?
C25 C24 C23 119.1(3) . . ?
C25 C24 H24 120.4 . . ?
C24 C25 Cl2 118.8(2) . . ?
C26 C25 Cl2 119.4(2) . . ?
C26 C25 C24 121.9(3) . . ?
C25 C26 H26 120.5 . . ?
C25 C26 C27 119.0(3) . . ?
C27 C26 H26 120.5 . . ?
C26 C27 H27 119.9 . . ?
C26 C27 C28 120.2(3) . . ?
C28 C27 H27 119.9 . . ?
C23 C28 H28 119.8 . . ?
C27 C28 C23 120.5(3) . . ?
C27 C28 H28 119.8 . . ?
C30 C29 S1 119.79(19) . . ?
C30 C29 C34 121.2(2) . . ?
C34 C29 S1 118.57(18) . . ?
C29 C30 H30 120.6 . . ?
C31 C30 C29 118.8(2) . . ?
C31 C30 H30 120.6 . . ?
C30 C31 H31 119.2 . . ?
C30 C31 C32 121.5(2) . . ?
C32 C31 H31 119.2 . . ?
C31 C32 C33 118.2(2) . . ?
C31 C32 C35 121.0(2) . . ?
C33 C32 C35 120.9(2) . . ?
C32 C33 H33 119.3 . . ?
C34 C33 C32 121.4(2) . . ?
C34 C33 H33 119.3 . . ?
C29 C34 H34 120.6 . . ?
C33 C34 C29 118.8(2) . . ?
C33 C34 H34 120.6 . . ?
C32 C35 H35A 109.5 . . ?
C32 C35 H35B 109.5 . . ?
C32 C35 H35C 109.5 . . ?
H35A C35 H35B 109.5 . . ?
H35A C35 H35C 109.5 . . ?
H35B C35 H35C 109.5 . . ?
C4 C36 H36A 109.5 . . ?
C4 C36 H36B 109.5 . . ?
C4 C36 H36C 109.5 . . ?
H36A C36 H36B 109.5 . . ?
H36A C36 H36C 109.5 . . ?
H36B C36 H36C 109.5 . . ?
C38 C37 S2 118.9(2) . . ?
C38 C37 C42 120.5(2) . . ?
C42 C37 S2 120.6(2) . . ?
C37 C38 H38 120.4 . . ?
C39 C38 C37 119.3(3) . . ?
C39 C38 H38 120.4 . . ?
C38 C39 H39 119.2 . . ?
C40 C39 C38 121.6(3) . . ?
C40 C39 H39 119.2 . . ?
C39 C40 C43 120.9(3) . . ?
C41 C40 C39 118.1(3) . . ?
C41 C40 C43 121.0(3) . . ?
C40 C41 H41 118.9 . . ?
C40 C41 C42 122.2(3) . . ?
C42 C41 H41 118.9 . . ?
C37 C42 C41 118.3(3) . . ?
C37 C42 H42 120.8 . . ?
C41 C42 H42 120.8 . . ?
C40 C43 H43A 109.5 . . ?
C40 C43 H43B 109.5 . . ?
C40 C43 H43C 109.5 . . ?
H43A C43 H43B 109.5 . . ?
H43A C43 H43C 109.5 . . ?
H43B C43 H43C 109.5 . . ?
C18 C44 H44A 109.5 . . ?
C18 C44 H44B 109.5 . . ?
C18 C44 H44C 109.5 . . ?
H44A C44 H44B 109.5 . . ?
H44A C44 H44C 109.5 . . ?
H44B C44 H44C 109.5 . . ?
C46 O6 C47 118.9(5) . . ?
C46 O6 C47' 99.1(4) . . ?
H45A C45 H45B 109.5 . . ?
H45A C45 H45C 109.5 . . ?
H45B C45 H45C 109.5 . . ?
C46 C45 H45A 109.5 . . ?
C46 C45 H45B 109.5 . . ?
C46 C45 H45C 109.5 . . ?
O6 C46 H46A 109.8 . . ?
O6 C46 H46B 109.8 . . ?
C45 C46 O6 109.4(5) . . ?
C45 C46 H46A 109.8 . . ?
C45 C46 H46B 109.8 . . ?
H46A C46 H46B 108.3 . . ?
O6 C47 H47A 108.8 . . ?
O6 C47 H47B 108.8 . . ?
O6 C47 C48 113.7(7) . . ?
H47A C47 H47B 107.7 . . ?
C48 C47 H47A 108.8 . . ?
C48 C47 H47B 108.8 . . ?
C47 C48 H48A 109.5 . . ?
C47 C48 H48B 109.5 . . ?
C47 C48 H48C 109.5 . . ?
H48A C48 H48B 109.5 . . ?
H48A C48 H48C 109.5 . . ?
H48B C48 H48C 109.5 . . ?
H48D C48' H48E 109.5 . . ?
H48D C48' H48F 109.5 . . ?
H48E C48' H48F 109.5 . . ?
C47' C48' H48D 109.5 . . ?
C47' C48' H48E 109.5 . . ?
C47' C48' H48F 109.5 . . ?
O6 C47' H47C 111.3 . . ?
O6 C47' H47D 111.3 . . ?
C48' C47' O6 102.2(8) . . ?
C48' C47' H47C 111.3 . . ?
C48' C47' H47D 111.3 . . ?
H47C C47' H47D 109.2 . . ?

loop_
_geom_bond_atom_site_label_1
_geom_bond_atom_site_label_2
_geom_bond_distance
_geom_bond_site_symmetry_2
_geom_bond_publ_flag
S1 N2 1.7189(19) . ?
S1 O2 1.4213(17) . ?
S1 O3 1.4199(18) . ?
S1 C29 1.752(3) . ?
S2 N3 1.698(2) . ?
S2 O4 1.419(2) . ?
S2 O5 1.4281(19) . ?
S2 C37 1.748(3) . ?
Cl1 C11 1.726(3) . ?
Cl2 C25 1.740(3) . ?
N1 C2 1.285(3) . ?
N1 C19 1.417(3) . ?
N2 C1 1.400(3) . ?
N2 C8 1.422(3) . ?
N3 C15 1.427(3) . ?
N3 C22 1.446(3) . ?
O1 C5 1.219(3) . ?
C1 C2 1.460(3) . ?
C1 C6 1.370(3) . ?
C2 C3 1.471(3) . ?
C3 H3 0.9500 . ?
C3 C4 1.340(3) . ?
C4 C5 1.490(3) . ?
C4 C36 1.493(3) . ?
C5 C6 1.458(3) . ?
C6 C7 1.413(3) . ?
C7 H7 0.9500 . ?
C7 C8 1.358(3) . ?
C8 C9 1.478(3) . ?
C9 C10 1.378(4) . ?
C9 C14 1.385(4) . ?
C10 H10 0.9500 . ?
C10 C11 1.380(4) . ?
C11 C12 1.369(4) . ?
C12 H12 0.9500 . ?
C12 C13 1.365(5) . ?
C13 H13 0.9500 . ?
C13 C14 1.384(4) . ?
C14 H14 0.9500 . ?
C15 C16 1.388(3) . ?
C15 C20 1.399(3) . ?
C16 H16 0.9500 . ?
C16 C17 1.381(4) . ?
C17 H17 0.9500 . ?
C17 C18 1.399(3) . ?
C18 C19 1.394(3) . ?
C18 C44 1.499(4) . ?
C19 C20 1.395(3) . ?
C20 C21 1.435(3) . ?
C21 H21 0.9500 . ?
C21 C22 1.345(4) . ?
C22 C23 1.467(4) . ?
C23 C24 1.393(4) . ?
C23 C28 1.395(4) . ?
C24 H24 0.9500 . ?
C24 C25 1.384(4) . ?
C25 C26 1.379(4) . ?
C26 H26 0.9500 . ?
C26 C27 1.381(5) . ?
C27 H27 0.9500 . ?
C27 C28 1.388(4) . ?
C28 H28 0.9500 . ?
C29 C30 1.381(3) . ?
C29 C34 1.390(3) . ?
C30 H30 0.9500 . ?
C30 C31 1.381(4) . ?
C31 H31 0.9500 . ?
C31 C32 1.388(3) . ?
C32 C33 1.395(4) . ?
C32 C35 1.498(4) . ?
C33 H33 0.9500 . ?
C33 C34 1.374(4) . ?
C34 H34 0.9500 . ?
C35 H35A 0.9800 . ?
C35 H35B 0.9800 . ?
C35 H35C 0.9800 . ?
C36 H36A 0.9800 . ?
C36 H36B 0.9800 . ?
C36 H36C 0.9800 . ?
C37 C38 1.382(3) . ?
C37 C42 1.383(4) . ?
C38 H38 0.9500 . ?
C38 C39 1.382(4) . ?
C39 H39 0.9500 . ?
C39 C40 1.373(4) . ?
C40 C41 1.373(5) . ?
C40 C43 1.516(4) . ?
C41 H41 0.9500 . ?
C41 C42 1.389(4) . ?
C42 H42 0.9500 . ?
C43 H43A 0.9800 . ?
C43 H43B 0.9800 . ?
C43 H43C 0.9800 . ?
C44 H44A 0.9800 . ?
C44 H44B 0.9800 . ?
C44 H44C 0.9800 . ?
O6 C46 1.415(5) . ?
O6 C47 1.440(7) . ?
O6 C47' 1.508(7) . ?
C45 H45A 0.9800 . ?
C45 H45B 0.9800 . ?
C45 H45C 0.9800 . ?
C45 C46 1.399(6) . ?
C46 H46A 0.9900 . ?
C46 H46B 0.9900 . ?
C47 H47A 0.9900 . ?
C47 H47B 0.9900 . ?
C47 C48 1.467(8) . ?
C48 H48A 0.9800 . ?
C48 H48B 0.9800 . ?
C48 H48C 0.9800 . ?
C48' H48D 0.9800 . ?
C48' H48E 0.9800 . ?
C48' H48F 0.9800 . ?
C48' C47' 1.467(9) . ?
C47' H47C 0.9900 . ?
C47' H47D 0.9900 . ?

loop_
_geom_torsion_atom_site_label_1
_geom_torsion_atom_site_label_2
_geom_torsion_atom_site_label_3
_geom_torsion_atom_site_label_4
_geom_torsion
_geom_torsion_site_symmetry_1
_geom_torsion_site_symmetry_2
_geom_torsion_site_symmetry_3
_geom_torsion_site_symmetry_4
_geom_torsion_publ_flag
S1 N2 C1 C2 -12.5(4) . . . . ?
S1 N2 C1 C6 169.56(17) . . . . ?
S1 N2 C8 C7 -170.10(17) . . . . ?
S1 N2 C8 C9 14.0(3) . . . . ?
S1 C29 C30 C31 173.21(19) . . . . ?
S1 C29 C34 C33 -175.1(2) . . . . ?
S2 N3 C15 C16 -51.9(3) . . . . ?
S2 N3 C15 C20 131.11(18) . . . . ?
S2 N3 C22 C21 -130.42(19) . . . . ?
S2 N3 C22 C23 55.8(3) . . . . ?
S2 C37 C38 C39 -178.0(2) . . . . ?
S2 C37 C42 C41 178.1(2) . . . . ?
Cl1 C11 C12 C13 178.9(3) . . . . ?
Cl2 C25 C26 C27 -179.3(2) . . . . ?
N1 C2 C3 C4 -175.0(2) . . . . ?
N1 C19 C20 C15 -176.4(2) . . . . ?
N1 C19 C20 C21 1.9(4) . . . . ?
N2 S1 C29 C30 129.7(2) . . . . ?
N2 S1 C29 C34 -57.4(2) . . . . ?
N2 C1 C2 N1 -2.3(4) . . . . ?
N2 C1 C2 C3 179.6(2) . . . . ?
N2 C1 C6 C5 176.0(2) . . . . ?
N2 C1 C6 C7 0.1(3) . . . . ?
N2 C8 C9 C10 54.3(4) . . . . ?
N2 C8 C9 C14 -132.1(3) . . . . ?
N3 S2 C37 C38 -83.6(2) . . . . ?
N3 S2 C37 C42 96.3(2) . . . . ?
N3 C15 C16 C17 -178.4(2) . . . . ?
N3 C15 C20 C19 179.7(2) . . . . ?
N3 C15 C20 C21 0.9(3) . . . . ?
N3 C22 C23 C24 34.3(4) . . . . ?
N3 C22 C23 C28 -149.5(3) . . . . ?
O1 C5 C6 C1 -171.5(2) . . . . ?
O1 C5 C6 C7 3.5(4) . . . . ?
O2 S1 N2 C1 67.6(2) . . . . ?
O2 S1 N2 C8 -124.87(19) . . . . ?
O2 S1 C29 C30 13.7(2) . . . . ?
O2 S1 C29 C34 -173.42(19) . . . . ?
O3 S1 N2 C1 -164.04(19) . . . . ?
O3 S1 N2 C8 3.5(2) . . . . ?
O3 S1 C29 C30 -119.6(2) . . . . ?
O3 S1 C29 C34 53.3(2) . . . . ?
O4 S2 N3 C15 178.58(16) . . . . ?
O4 S2 N3 C22 -54.9(2) . . . . ?
O4 S2 C37 C38 30.1(2) . . . . ?
O4 S2 C37 C42 -150.0(2) . . . . ?
O5 S2 N3 C15 49.39(19) . . . . ?
O5 S2 N3 C22 175.91(18) . . . . ?
O5 S2 C37 C38 163.5(2) . . . . ?
O5 S2 C37 C42 -16.6(3) . . . . ?
C1 N2 C8 C7 -0.5(3) . . . . ?
C1 N2 C8 C9 -176.3(2) . . . . ?
C1 C2 C3 C4 3.0(4) . . . . ?
C1 C6 C7 C8 -0.4(3) . . . . ?
C2 N1 C19 C18 108.7(3) . . . . ?
C2 N1 C19 C20 -75.8(3) . . . . ?
C2 C1 C6 C5 -2.1(4) . . . . ?
C2 C1 C6 C7 -178.1(2) . . . . ?
C2 C3 C4 C5 1.5(4) . . . . ?
C2 C3 C4 C36 179.5(2) . . . . ?
C3 C4 C5 O1 171.9(3) . . . . ?
C3 C4 C5 C6 -6.1(3) . . . . ?
C4 C5 C6 C1 6.5(4) . . . . ?
C4 C5 C6 C7 -178.4(2) . . . . ?
C5 C6 C7 C8 -176.0(2) . . . . ?
C6 C1 C2 N1 175.4(2) . . . . ?
C6 C1 C2 C3 -2.7(3) . . . . ?
C6 C7 C8 N2 0.5(3) . . . . ?
C6 C7 C8 C9 176.5(2) . . . . ?
C7 C8 C9 C10 -120.9(3) . . . . ?
C7 C8 C9 C14 52.7(4) . . . . ?
C8 N2 C1 C2 178.2(2) . . . . ?
C8 N2 C1 C6 0.2(3) . . . . ?
C8 C9 C10 C11 175.4(2) . . . . ?
C8 C9 C14 C13 -175.1(3) . . . . ?
C9 C10 C11 Cl1 179.4(2) . . . . ?
C9 C10 C11 C12 -0.9(4) . . . . ?
C10 C9 C14 C13 -1.3(5) . . . . ?
C10 C11 C12 C13 -0.7(5) . . . . ?
C11 C12 C13 C14 1.3(6) . . . . ?
C12 C13 C14 C9 -0.3(6) . . . . ?
C14 C9 C10 C11 1.9(4) . . . . ?
C15 N3 C22 C21 0.8(3) . . . . ?
C15 N3 C22 C23 -173.0(2) . . . . ?
C15 C16 C17 C18 -0.2(4) . . . . ?
C15 C20 C21 C22 -0.4(3) . . . . ?
C16 C15 C20 C19 2.4(4) . . . . ?
C16 C15 C20 C21 -176.3(2) . . . . ?
C16 C17 C18 C19 1.6(4) . . . . ?
C16 C17 C18 C44 -176.1(3) . . . . ?
C17 C18 C19 N1 174.6(2) . . . . ?
C17 C18 C19 C20 -1.0(3) . . . . ?
C18 C19 C20 C15 -0.9(3) . . . . ?
C18 C19 C20 C21 177.4(2) . . . . ?
C19 N1 C2 C1 179.0(2) . . . . ?
C19 N1 C2 C3 -3.1(4) . . . . ?
C19 C20 C21 C22 -178.9(2) . . . . ?
C20 C15 C16 C17 -1.8(4) . . . . ?
C20 C21 C22 N3 -0.3(3) . . . . ?
C20 C21 C22 C23 173.3(2) . . . . ?
C21 C22 C23 C24 -138.4(3) . . . . ?
C21 C22 C23 C28 37.8(4) . . . . ?
C22 N3 C15 C16 175.9(2) . . . . ?
C22 N3 C15 C20 -1.1(2) . . . . ?
C22 C23 C24 C25 176.8(3) . . . . ?
C22 C23 C28 C27 -176.3(3) . . . . ?
C23 C24 C25 Cl2 178.7(2) . . . . ?
C23 C24 C25 C26 -0.7(4) . . . . ?
C24 C23 C28 C27 0.0(4) . . . . ?
C24 C25 C26 C27 0.0(5) . . . . ?
C25 C26 C27 C28 0.6(5) . . . . ?
C26 C27 C28 C23 -0.7(5) . . . . ?
C28 C23 C24 C25 0.6(4) . . . . ?
C29 S1 N2 C1 -51.1(2) . . . . ?
C29 S1 N2 C8 116.5(2) . . . . ?
C29 C30 C31 C32 1.0(4) . . . . ?
C30 C29 C34 C33 -2.3(4) . . . . ?
C30 C31 C32 C33 -0.7(4) . . . . ?
C30 C31 C32 C35 179.8(2) . . . . ?
C31 C32 C33 C34 -1.2(4) . . . . ?
C32 C33 C34 C29 2.7(4) . . . . ?
C34 C29 C30 C31 0.5(4) . . . . ?
C35 C32 C33 C34 178.3(3) . . . . ?
C36 C4 C5 O1 -6.2(4) . . . . ?
C36 C4 C5 C6 175.7(2) . . . . ?
C37 S2 N3 C15 -66.14(18) . . . . ?
C37 S2 N3 C22 60.4(2) . . . . ?
C37 C38 C39 C40 -0.5(4) . . . . ?
C38 C37 C42 C41 -2.1(4) . . . . ?
C38 C39 C40 C41 -1.1(5) . . . . ?
C38 C39 C40 C43 177.7(3) . . . . ?
C39 C40 C41 C42 1.1(5) . . . . ?
C40 C41 C42 C37 0.4(5) . . . . ?
C42 C37 C38 C39 2.1(4) . . . . ?
C43 C40 C41 C42 -177.6(3) . . . . ?
C44 C18 C19 N1 -7.7(3) . . . . ?
C44 C18 C19 C20 176.8(2) . . . . ?
C46 O6 C47 C48 -88.0(9) . . . . ?
C46 O6 C47' C48' -173.6(9) . . . . ?
C47 O6 C46 C45 -174.8(5) . . . . ?
C47' O6 C46 C45 161.2(7) . . . . ?
